data_8105317
loop_
_publ_author_name
'Wu-Hua, Chen'
'Dai-Bin, Yang'
'Zhao-Bin, Jiang'

_publ_section_title
;
 The crystal structure of
 catena-poly[bis[3-azoniapentane-1,5-diammonium][bis(\m4-oxo)-tetrakis(\m3-oxo)-heptakis(\m2-oxo)-tetradecaoxo-octa-molybdenum]
 dihydrate], (C8H36N6O29Mo8) n
;
_journal_issue 4
_journal_name_full 'Zeitschrift f\"ur Kristallographie - New Crystal Structures'
_journal_page_first 879
_journal_page_last 880
_journal_paper_doi 10.1515/ncrs-2020-0074
_journal_volume 235
_journal_year 2020
_chemical_formula_sum 'C8 H36 Mo8 N6 O29'
_chemical_formula_weight 1447.95
_space_group_crystal_system monoclinic
_space_group_IT_number 14
_space_group_name_Hall '-P 2yn'
_space_group_name_H-M_alt 'P 1 21/n 1'
_atom_sites_solution_hydrogens mixed
_cell_angle_alpha 90
_cell_angle_beta 94.616(4)
_cell_angle_gamma 90
_cell_formula_units_Z 2
_cell_length_a 10.5883(4)
_cell_length_b 9.4385(3)
_cell_length_c 16.5154(7)
_cell_measurement_reflns_used 3862
_cell_measurement_temperature 293(2)
_cell_measurement_theta_max 29.179
_cell_measurement_theta_min 3.752
_cell_volume 1645.16(11)
_computing_cell_refinement 'CrysAlisPro 1.171.38.41k (Rigaku OD, 2015)[1]'
_computing_data_collection 'CrysAlisPro 1.171.38.41k (Rigaku OD, 2015)[1]'
_computing_data_reduction 'CrysAlisPro 1.171.38.41k (Rigaku OD, 2015)[1]'
_computing_molecular_graphics 'Olex2 (Dolomanov et al., 2009)[4]'
_computing_publication_material 'Olex2 (Dolomanov et al., 2009)[4]'
_computing_structure_refinement 'ShelXL (Sheldrick, 2015)[3]'
_computing_structure_solution 'SIR2004 (Burla et al., 2007)[2]'
_diffrn_ambient_temperature 293(2)
_diffrn_measured_fraction_theta_full 0.998
_diffrn_measured_fraction_theta_max 0.871
_diffrn_measurement_device_type 'Rigaku R-axis Spider'
_diffrn_measurement_method '\w oscillation'
_diffrn_radiation_type MoK\a
_diffrn_radiation_wavelength 0.71073
_diffrn_reflns_av_R_equivalents 0.0340
_diffrn_reflns_av_unetI/netI 0.0509
_diffrn_reflns_Laue_measured_fraction_full 0.998
_diffrn_reflns_Laue_measured_fraction_max 0.871
_diffrn_reflns_limit_h_max 14
_diffrn_reflns_limit_h_min -11
_diffrn_reflns_limit_k_max 11
_diffrn_reflns_limit_k_min -12
_diffrn_reflns_limit_l_max 22
_diffrn_reflns_limit_l_min -16
_diffrn_reflns_number 7986
_diffrn_reflns_point_group_measured_fraction_full 0.998
_diffrn_reflns_point_group_measured_fraction_max 0.871
_diffrn_reflns_theta_full 26.000
_diffrn_reflns_theta_max 29.134
_diffrn_reflns_theta_min 3.209
_exptl_absorpt_coefficient_mu 3.060
_exptl_absorpt_correction_T_max 0.736
_exptl_absorpt_correction_T_min 0.650
_exptl_absorpt_correction_type multi-scan
_exptl_absorpt_process_details
;
CrysAlisPro 1.171.38.41k (Rigaku Oxford Diffraction, 2015)
Empirical absorption correction using spherical harmonics,
 implemented in SCALE3 ABSPACK scaling algorithm.
;
_exptl_crystal_colour colourless
_exptl_crystal_density_diffrn 2.923
_exptl_crystal_description block
_exptl_crystal_F_000 1388
_exptl_crystal_size_max 0.350
_exptl_crystal_size_mid 0.120
_exptl_crystal_size_min 0.100
_refine_diff_density_max 1.156
_refine_diff_density_min -1.165
_refine_diff_density_rms 0.221
_refine_ls_extinction_coef .
_refine_ls_extinction_method none
_refine_ls_goodness_of_fit_ref 1.030
_refine_ls_hydrogen_treatment constr
_refine_ls_matrix_type full
_refine_ls_number_parameters 237
_refine_ls_number_reflns 3862
_refine_ls_number_restraints 0
_refine_ls_restrained_S_all 1.030
_refine_ls_R_factor_all 0.0433
_refine_ls_R_factor_gt 0.0359
_refine_ls_shift/su_max 0.001
_refine_ls_shift/su_mean 0.000
_refine_ls_structure_factor_coef Fsqd
_refine_ls_weighting_details 'w=1/[\s^2^(Fo^2^)+(0.0433P)^2^] where P=(Fo^2^+2Fc^2^)/3'
_refine_ls_weighting_scheme calc
_refine_ls_wR_factor_gt 0.0842
_refine_ls_wR_factor_ref 0.0887
_reflns_Friedel_coverage 0.000
_reflns_Friedel_fraction_full .
_reflns_Friedel_fraction_max .
_reflns_number_gt 3305
_reflns_number_total 3862
_reflns_threshold_expression 'I > 2\s(I)'
_cod_data_source_file suppl_ncrs-2020-0074_suppl.cif
_cod_data_source_block yxl0401-y3
_cod_original_cell_volume 1645.15(11)
_cod_original_sg_symbol_H-M 'P 21/n'
_cod_database_code 8105317
_shelx_space_group_comment
;
The symmetry employed for this shelxl refinement is uniquely defined
by the following loop, which should always be used as a source of
symmetry information in preference to the above space-group names.
They are only intended as comments.
;
_shelx_estimated_absorpt_t_min 0.414
_shelx_estimated_absorpt_t_max 0.749

loop_
_space_group_symop_operation_xyz
'x, y, z'
'-x+1/2, y+1/2, -z+1/2'
'-x, -y, -z'
'x-1/2, -y-1/2, z-1/2'

loop_
_atom_site_label
_atom_site_type_symbol
_atom_site_fract_x
_atom_site_fract_y
_atom_site_fract_z
_atom_site_U_iso_or_equiv
_atom_site_adp_type
_atom_site_occupancy
_atom_site_site_symmetry_order
_atom_site_calc_flag
_atom_site_refinement_flags_posn
_atom_site_refinement_flags_adp
_atom_site_refinement_flags_occupancy
_atom_site_disorder_assembly
_atom_site_disorder_group
N1 N 1.2837(4) 0.0225(4) 0.6841(3) 0.0200(9) Uani 1 1 d . . . . .
H1A H 1.3257 -0.0568 0.6747 0.024 Uiso 1 1 calc R U . . .
H1B H 1.2468 0.0141 0.7304 0.024 Uiso 1 1 calc R U . . .
H1C H 1.3375 0.0951 0.6877 0.024 Uiso 1 1 calc R U . . .
N2 N 0.9989(4) 0.2005(4) 0.5836(3) 0.0231(10) Uani 1 1 d . . . . .
H2A H 0.9475 0.1349 0.6014 0.028 Uiso 1 1 calc R U . . .
H2B H 1.0090 0.1818 0.5317 0.028 Uiso 1 1 calc R U . . .
N3 N 0.8651(4) 0.3089(4) 0.7276(2) 0.0224(10) Uani 1 1 d . . . . .
H3A H 0.7845 0.3042 0.7079 0.027 Uiso 1 1 calc R U . . .
H3B H 0.8695 0.3458 0.7773 0.027 Uiso 1 1 calc R U . . .
H3C H 0.8984 0.2223 0.7297 0.027 Uiso 1 1 calc R U . . .
C1 C 1.1860(5) 0.0475(5) 0.6167(3) 0.0231(12) Uani 1 1 d . . . . .
H1D H 1.1231 -0.0273 0.6149 0.028 Uiso 1 1 calc R U . . .
H1E H 1.2244 0.0485 0.5653 0.028 Uiso 1 1 calc R U . . .
C2 C 1.1242(5) 0.1897(5) 0.6310(3) 0.0186(10) Uani 1 1 d . . . . .
H2C H 1.1131 0.2006 0.6884 0.022 Uiso 1 1 calc R U . . .
H2D H 1.1790 0.2653 0.6150 0.022 Uiso 1 1 calc R U . . .
C3 C 0.9371(6) 0.3426(5) 0.5890(3) 0.0274(13) Uani 1 1 d . . . . .
H3D H 0.8504 0.3360 0.5654 0.033 Uiso 1 1 calc R U . . .
H3E H 0.9811 0.4099 0.5569 0.033 Uiso 1 1 calc R U . . .
C4 C 0.9361(5) 0.3987(5) 0.6746(3) 0.0227(11) Uani 1 1 d . . . . .
H4A H 1.0228 0.4072 0.6979 0.027 Uiso 1 1 calc R U . . .
H4B H 0.8991 0.4928 0.6727 0.027 Uiso 1 1 calc R U . . .
Mo1 Mo 0.59059(4) 0.11377(4) 0.57971(2) 0.01048(11) Uani 1 1 d . . . . .
Mo2 Mo 0.49507(4) 0.38202(4) 0.68995(2) 0.01144(11) Uani 1 1 d . . . . .
Mo3 Mo 0.33160(4) 0.64184(4) 0.60210(2) 0.01034(11) Uani 1 1 d . . . . .
Mo4 Mo 0.59967(4) 0.64559(4) 0.51736(2) 0.00917(11) Uani 1 1 d . . . . .
O1 O 0.5000 0.0000 0.5000 0.0202(11) Uani 1 2 d S . P . .
O2 O 0.7462(3) 0.0747(3) 0.5688(2) 0.0192(8) Uani 1 1 d . . . . .
O3 O 0.5530(3) 0.0189(3) 0.6623(2) 0.0187(8) Uani 1 1 d . . . . .
O4 O 0.6341(3) 0.2866(3) 0.65119(19) 0.0141(7) Uani 1 1 d . . . . .
O5 O 0.4382(4) 0.2572(3) 0.7535(2) 0.0206(8) Uani 1 1 d . . . . .
O6 O 0.5707(3) 0.5047(3) 0.7536(2) 0.0200(8) Uani 1 1 d . . . . .
O7 O 0.3274(3) 0.4760(3) 0.67031(19) 0.0135(7) Uani 1 1 d . . . . .
O8 O 0.5044(3) 0.5171(3) 0.58180(19) 0.0122(7) Uani 1 1 d . . . . .
O9 O 0.3926(3) 0.7544(3) 0.6782(2) 0.0191(8) Uani 1 1 d . . . . .
O10 O 0.1765(3) 0.6908(3) 0.5862(2) 0.0208(8) Uani 1 1 d . . . . .
O11 O 0.4103(3) 0.7267(3) 0.51454(19) 0.0134(7) Uani 1 1 d . . . . .
O12 O 0.6698(3) 0.7552(3) 0.5902(2) 0.0169(7) Uani 1 1 d . . . . .
O13 O 0.7218(3) 0.5302(3) 0.49550(19) 0.0136(7) Uani 1 1 d . . . . .
O14 O 0.5840(3) 0.7540(3) 0.42088(18) 0.0113(7) Uani 1 1 d . . . . .
O15 O 1.0635(4) 0.1702(5) 0.4266(3) 0.0398(11) Uani 1 1 d G . . . .
H15A H 1.1435 0.1717 0.4245 0.060 Uiso 1 1 d G U . . .
H15B H 1.0293 0.2279 0.3919 0.060 Uiso 1 1 d G U . . .

loop_
_atom_site_aniso_label
_atom_site_aniso_U_11
_atom_site_aniso_U_22
_atom_site_aniso_U_33
_atom_site_aniso_U_23
_atom_site_aniso_U_13
_atom_site_aniso_U_12
N1 0.018(2) 0.018(2) 0.025(2) -0.0012(17) 0.0095(19) 0.0010(17)
N2 0.018(2) 0.031(2) 0.021(2) -0.0065(19) 0.0006(19) 0.0014(19)
N3 0.019(2) 0.030(2) 0.017(2) -0.0061(19) -0.0063(19) 0.0047(19)
C1 0.025(3) 0.023(3) 0.021(3) -0.006(2) -0.001(2) 0.001(2)
C2 0.018(3) 0.017(2) 0.020(3) -0.003(2) 0.000(2) 0.005(2)
C3 0.031(3) 0.028(3) 0.023(3) 0.001(2) -0.001(3) 0.007(2)
C4 0.025(3) 0.020(2) 0.023(3) -0.002(2) 0.000(2) 0.005(2)
Mo1 0.0100(2) 0.00955(19) 0.0117(2) 0.00098(14) -0.00030(16) 0.00093(15)
Mo2 0.0124(2) 0.01200(19) 0.0099(2) 0.00046(14) 0.00057(16) 0.00118(15)
Mo3 0.0093(2) 0.01153(19) 0.0103(2) 0.00005(14) 0.00165(16) 0.00210(15)
Mo4 0.0076(2) 0.00977(19) 0.0100(2) 0.00042(14) 0.00008(16) 0.00033(14)
O1 0.028(3) 0.012(2) 0.020(3) -0.0030(19) -0.007(2) 0.001(2)
O2 0.0142(18) 0.0178(16) 0.0252(19) 0.0034(15) -0.0012(16) 0.0021(14)
O3 0.0199(19) 0.0186(16) 0.0180(18) 0.0012(14) 0.0033(15) 0.0002(14)
O4 0.0117(17) 0.0139(15) 0.0164(17) -0.0023(13) -0.0013(14) 0.0020(13)
O5 0.023(2) 0.0199(17) 0.0186(19) 0.0033(14) 0.0027(16) -0.0014(15)
O6 0.020(2) 0.0206(17) 0.0184(18) -0.0034(14) -0.0037(16) -0.0002(15)
O7 0.0101(16) 0.0176(16) 0.0131(16) 0.0017(13) 0.0029(14) 0.0013(13)
O8 0.0132(17) 0.0129(15) 0.0107(16) -0.0003(12) 0.0025(14) 0.0038(13)
O9 0.023(2) 0.0169(16) 0.0171(18) -0.0035(14) 0.0017(16) 0.0015(15)
O10 0.0152(18) 0.0290(19) 0.0185(18) -0.0041(15) 0.0032(15) 0.0069(15)
O11 0.0102(17) 0.0152(15) 0.0152(17) 0.0025(13) 0.0025(14) 0.0042(13)
O12 0.0164(18) 0.0151(16) 0.0183(18) -0.0028(14) -0.0033(15) -0.0007(14)
O13 0.0123(17) 0.0143(15) 0.0142(17) -0.0024(13) 0.0009(14) 0.0002(13)
O14 0.0080(16) 0.0115(15) 0.0146(17) 0.0015(12) 0.0032(14) 0.0000(12)
O15 0.021(2) 0.071(3) 0.027(2) 0.000(2) 0.002(2) 0.006(2)

loop_
_atom_type_symbol
_atom_type_description
_atom_type_scat_dispersion_real
_atom_type_scat_dispersion_imag
_atom_type_scat_source
C C 0.0033 0.0016 'International Tables Vol C Tables 4.2.6.8 and 6.1.1.4'
H H 0.0000 0.0000 'International Tables Vol C Tables 4.2.6.8 and 6.1.1.4'
N N 0.0061 0.0033 'International Tables Vol C Tables 4.2.6.8 and 6.1.1.4'
O O 0.0106 0.0060 'International Tables Vol C Tables 4.2.6.8 and 6.1.1.4'
Mo Mo -1.6832 0.6857 'International Tables Vol C Tables 4.2.6.8 and 6.1.1.4'

loop_
_geom_angle_atom_site_label_1
_geom_angle_atom_site_label_2
_geom_angle_atom_site_label_3
_geom_angle
_geom_angle_site_symmetry_1
_geom_angle_site_symmetry_3
C1 N1 H1A 109.5 . .
C1 N1 H1B 109.5 . .
H1A N1 H1B 109.5 . .
C1 N1 H1C 109.5 . .
H1A N1 H1C 109.5 . .
H1B N1 H1C 109.5 . .
C2 N2 C3 114.0(4) . .
C2 N2 H2A 108.8 . .
C3 N2 H2A 108.8 . .
C2 N2 H2B 108.8 . .
C3 N2 H2B 108.8 . .
H2A N2 H2B 107.7 . .
C4 N3 H3A 109.5 . .
C4 N3 H3B 109.5 . .
H3A N3 H3B 109.5 . .
C4 N3 H3C 109.5 . .
H3A N3 H3C 109.5 . .
H3B N3 H3C 109.5 . .
N1 C1 C2 107.9(4) . .
N1 C1 H1D 110.1 . .
C2 C1 H1D 110.1 . .
N1 C1 H1E 110.1 . .
C2 C1 H1E 110.1 . .
H1D C1 H1E 108.4 . .
N2 C2 C1 110.8(4) . .
N2 C2 H2C 109.5 . .
C1 C2 H2C 109.5 . .
N2 C2 H2D 109.5 . .
C1 C2 H2D 109.5 . .
H2C C2 H2D 108.1 . .
N2 C3 C4 113.9(4) . .
N2 C3 H3D 108.8 . .
C4 C3 H3D 108.8 . .
N2 C3 H3E 108.8 . .
C4 C3 H3E 108.8 . .
H3D C3 H3E 107.7 . .
N3 C4 C3 113.5(4) . .
N3 C4 H4A 108.9 . .
C3 C4 H4A 108.9 . .
N3 C4 H4B 108.9 . .
C3 C4 H4B 108.9 . .
H4A C4 H4B 107.7 . .
O3 Mo1 O2 105.03(16) . .
O3 Mo1 O1 96.90(11) . .
O2 Mo1 O1 104.00(11) . .
O3 Mo1 O4 90.77(14) . .
O2 Mo1 O4 93.35(14) . .
O1 Mo1 O4 158.41(9) . .
O3 Mo1 O11 162.25(14) . 3_666
O2 Mo1 O11 91.32(14) . 3_666
O1 Mo1 O11 85.53(8) . 3_666
O4 Mo1 O11 81.27(12) . 3_666
O3 Mo1 O14 92.92(14) . 3_666
O2 Mo1 O14 157.62(13) . 3_666
O1 Mo1 O14 86.62(8) . 3_666
O4 Mo1 O14 72.80(12) . 3_666
O11 Mo1 O14 69.62(11) 3_666 3_666
O6 Mo2 O5 104.91(16) . .
O6 Mo2 O4 101.05(16) . .
O5 Mo2 O4 101.64(15) . .
O6 Mo2 O7 99.52(15) . .
O5 Mo2 O7 93.06(15) . .
O4 Mo2 O7 150.59(14) . .
O6 Mo2 O8 93.27(14) . .
O5 Mo2 O8 158.82(15) . .
O4 Mo2 O8 85.06(13) . .
O7 Mo2 O8 72.97(12) . .
O6 Mo2 O14 165.98(14) . 3_666
O5 Mo2 O14 88.89(13) . 3_666
O4 Mo2 O14 73.21(12) . 3_666
O7 Mo2 O14 81.86(12) . 3_666
O8 Mo2 O14 73.69(11) . 3_666
O10 Mo3 O9 104.14(16) . .
O10 Mo3 O11 104.11(15) . .
O9 Mo3 O11 97.63(15) . .
O10 Mo3 O7 104.05(15) . .
O9 Mo3 O7 95.65(14) . .
O11 Mo3 O7 144.73(13) . .
O10 Mo3 O8 156.02(14) . .
O9 Mo3 O8 99.83(14) . .
O11 Mo3 O8 72.08(12) . .
O7 Mo3 O8 73.53(12) . .
O10 Mo3 O13 84.55(14) . 3_666
O9 Mo3 O13 171.01(14) . 3_666
O11 Mo3 O13 82.18(12) . 3_666
O7 Mo3 O13 79.80(12) . 3_666
O8 Mo3 O13 71.50(11) . 3_666
O12 Mo4 O13 103.62(16) . .
O12 Mo4 O14 105.61(14) . .
O13 Mo4 O14 100.32(14) . .
O12 Mo4 O8 101.96(15) . .
O13 Mo4 O8 98.54(14) . .
O14 Mo4 O8 141.60(14) . .
O12 Mo4 O11 98.74(14) . .
O13 Mo4 O11 157.37(13) . .
O14 Mo4 O11 76.68(13) . .
O8 Mo4 O11 73.13(12) . .
O12 Mo4 O8 177.44(13) . 3_666
O13 Mo4 O8 76.77(13) . 3_666
O14 Mo4 O8 76.73(12) . 3_666
O8 Mo4 O8 75.48(13) . 3_666
O11 Mo4 O8 80.74(11) . 3_666
Mo1 O1 Mo1 180.0 . 3_656
Mo2 O4 Mo1 115.60(16) . .
Mo3 O7 Mo2 113.26(15) . .
Mo4 O8 Mo2 149.58(18) . .
Mo4 O8 Mo3 102.77(12) . .
Mo2 O8 Mo3 95.34(12) . .
Mo4 O8 Mo4 104.52(13) . 3_666
Mo2 O8 Mo4 97.62(11) . 3_666
Mo3 O8 Mo4 95.83(12) . 3_666
Mo3 O11 Mo4 107.42(14) . .
Mo3 O11 Mo1 149.55(17) . 3_666
Mo4 O11 Mo1 102.37(13) . 3_666
Mo4 O13 Mo3 115.81(16) . 3_666
Mo4 O14 Mo1 108.86(14) . 3_666
Mo4 O14 Mo2 111.41(13) . 3_666
Mo1 O14 Mo2 93.41(12) 3_666 3_666
H15A O15 H15B 109.4 . .

loop_
_geom_bond_atom_site_label_1
_geom_bond_atom_site_label_2
_geom_bond_distance
_geom_bond_site_symmetry_2
N1 C1 1.476(6) .
N1 H1A 0.8900 .
N1 H1B 0.8900 .
N1 H1C 0.8900 .
N2 C2 1.489(6) .
N2 C3 1.499(6) .
N2 H2A 0.8900 .
N2 H2B 0.8900 .
N3 C4 1.468(6) .
N3 H3A 0.8900 .
N3 H3B 0.8900 .
N3 H3C 0.8900 .
C1 C2 1.520(6) .
C1 H1D 0.9700 .
C1 H1E 0.9700 .
C2 H2C 0.9700 .
C2 H2D 0.9700 .
C3 C4 1.510(7) .
C3 H3D 0.9700 .
C3 H3E 0.9700 .
C4 H4A 0.9700 .
C4 H4B 0.9700 .
Mo1 O3 1.705(3) .
Mo1 O2 1.712(3) .
Mo1 O1 1.8982(4) .
Mo1 O4 2.044(3) .
Mo1 O11 2.165(3) 3_666
Mo1 O14 2.230(3) 3_666
Mo2 O6 1.718(3) .
Mo2 O5 1.718(3) .
Mo2 O4 1.882(3) .
Mo2 O7 1.988(3) .
Mo2 O8 2.203(3) .
Mo2 O14 2.335(3) 3_666
Mo3 O10 1.706(3) .
Mo3 O9 1.730(3) .
Mo3 O11 1.903(3) .
Mo3 O7 1.931(3) .
Mo3 O8 2.224(3) .
Mo3 O13 2.325(3) 3_666
Mo4 O12 1.710(3) .
Mo4 O13 1.750(3) .
Mo4 O14 1.890(3) .
Mo4 O8 1.948(3) .
Mo4 O11 2.143(3) .
Mo4 O8 2.442(3) 3_666
O1 Mo1 1.8982(4) 3_656
O8 Mo4 2.442(3) 3_666
O11 Mo1 2.165(3) 3_666
O13 Mo3 2.325(3) 3_666
O14 Mo1 2.230(3) 3_666
O14 Mo2 2.335(3) 3_666
O15 H15A 0.8503 .
O15 H15B 0.8500 .

loop_
_geom_torsion_atom_site_label_1
_geom_torsion_atom_site_label_2
_geom_torsion_atom_site_label_3
_geom_torsion_atom_site_label_4
_geom_torsion
_geom_torsion_site_symmetry_1
_geom_torsion_site_symmetry_2
_geom_torsion_site_symmetry_3
_geom_torsion_site_symmetry_4
C3 N2 C2 C1 -175.0(4) . . . .
N1 C1 C2 N2 -160.6(4) . . . .
C2 N2 C3 C4 -48.0(6) . . . .
N2 C3 C4 N3 -61.9(6) . . . .
O6 Mo2 O4 Mo1 174.22(17) . . . .
O5 Mo2 O4 Mo1 66.3(2) . . . .
O7 Mo2 O4 Mo1 -52.2(3) . . . .
O8 Mo2 O4 Mo1 -93.40(17) . . . .
O14 Mo2 O4 Mo1 -18.97(14) 3_666 . . .
O12 Mo4 O13 Mo3 179.74(15) . . . 3_666
O14 Mo4 O13 Mo3 -71.26(17) . . . 3_666
O8 Mo4 O13 Mo3 75.14(17) . . . 3_666
O11 Mo4 O13 Mo3 8.9(4) . . . 3_666
O8 Mo4 O13 Mo3 2.34(13) 3_666 . . 3_666
O12 Mo4 O14 Mo1 -83.10(17) . . . 3_666
O13 Mo4 O14 Mo1 169.48(14) . . . 3_666
O8 Mo4 O14 Mo1 51.3(2) . . . 3_666
O11 Mo4 O14 Mo1 12.40(12) . . . 3_666
O8 Mo4 O14 Mo1 95.85(14) 3_666 . . 3_666
O12 Mo4 O14 Mo2 175.28(15) . . . 3_666
O13 Mo4 O14 Mo2 67.86(16) . . . 3_666
O8 Mo4 O14 Mo2 -50.4(3) . . . 3_666
O11 Mo4 O14 Mo2 -89.22(15) . . . 3_666
O8 Mo4 O14 Mo2 -5.77(12) 3_666 . . 3_666
